data_7116570
loop_
_publ_author_name
'Erik Gabrielsson'
'Haining Tian'
'Susanna K. Eriksson'
'Jiajia Gao'
'Hong Chen'
'Fusheng Li'
'Johan Oscarsson'
'Junliang Sun'
'Hakan Rensmo'
'Lars Kloo'
'Anders Hagfeldt'
'Licheng Sun'

_publ_section_title
;
 Dipicolinic acid: a strong anchoring group with tunable redox and
 spectral behavior for stable dye-sensitized solar cells
;
_journal_name_full Chem.Commun.
_journal_page_first 3858
_journal_paper_doi 10.1039/C4cc06432A
_journal_volume 51
_journal_year 2015
_chemical_formula_sum 'C67 H74 N2 O8 S2'
_chemical_formula_weight 1099.40
_chemical_name_systematic
; 
 ? 
;
_space_group_IT_number 2
_symmetry_cell_setting triclinic
_symmetry_space_group_name_Hall '-P 1'
_symmetry_space_group_name_H-M 'P -1'
_atom_sites_solution_hydrogens geom
_atom_sites_solution_primary direct
_atom_sites_solution_secondary difmap
_audit_creation_method SHELXL-97
_audit_update_record
;
2014-01-21 deposited with the CCDC.
2015-01-28 downloaded from the CCDC.
;
_cell_angle_alpha 71.988(8)
_cell_angle_beta 60.740(13)
_cell_angle_gamma 87.419(8)
_cell_formula_units_Z 2
_cell_length_a 15.302(2)
_cell_length_b 15.3895(11)
_cell_length_c 15.4431(19)
_cell_measurement_reflns_used 15820
_cell_measurement_temperature 100(2)
_cell_measurement_theta_max 31.9796
_cell_measurement_theta_min 1.5224
_cell_volume 2992.4(7)
_computing_structure_refinement 'SHELXL-97 (Sheldrick, 1997)'
_computing_structure_solution 'SHELXS-97 (Sheldrick, 1990)'
_diffrn_measured_fraction_theta_full 0.990
_diffrn_measured_fraction_theta_max 0.990
_diffrn_measurement_device_type
;dtrek-CrysAlisPro-abstract goniometer 
imported rigaku-d*trek images
;
_diffrn_radiation_monochromator synchrotron
_diffrn_radiation_source synchrotron
_diffrn_radiation_type synchrotron
_diffrn_radiation_wavelength 0.6889
_diffrn_reflns_av_R_equivalents 0.0854
_diffrn_reflns_av_sigmaI/netI 0.0499
_diffrn_reflns_limit_h_max 18
_diffrn_reflns_limit_h_min -18
_diffrn_reflns_limit_k_max 18
_diffrn_reflns_limit_k_min -18
_diffrn_reflns_limit_l_max 18
_diffrn_reflns_limit_l_min -18
_diffrn_reflns_number 45092
_diffrn_reflns_theta_full 24.21
_diffrn_reflns_theta_max 24.21
_diffrn_reflns_theta_min 1.52
_exptl_absorpt_coefficient_mu 0.146
_exptl_absorpt_correction_T_max 1.00000
_exptl_absorpt_correction_T_min 0.56612
_exptl_absorpt_correction_type multi-scan
_exptl_absorpt_process_details
;
CrysAlisPro, Agilent Technologies,
Version 1.171.35.21 (release 20-01-2012 CrysAlis171 .NET)
(compiled Jan 23 2012,18:06:46)
Empirical absorption correction using spherical harmonics,
 implemented in SCALE3 ABSPACK scaling algorithm.
;
_exptl_crystal_colour PURPLE
_exptl_crystal_density_diffrn 1.220
_exptl_crystal_density_method 'not measured'
_exptl_crystal_description PLATE
_exptl_crystal_F_000 1172
_exptl_crystal_size_max 0.03
_exptl_crystal_size_mid 0.03
_exptl_crystal_size_min 0.01
_refine_diff_density_max 0.365
_refine_diff_density_min -0.359
_refine_diff_density_rms 0.058
_refine_ls_extinction_method none
_refine_ls_goodness_of_fit_ref 0.947
_refine_ls_hydrogen_treatment mixed
_refine_ls_matrix_type full
_refine_ls_number_parameters 725
_refine_ls_number_reflns 10484
_refine_ls_number_restraints 0
_refine_ls_restrained_S_all 0.947
_refine_ls_R_factor_all 0.0588
_refine_ls_R_factor_gt 0.0542
_refine_ls_shift/su_max 0.000
_refine_ls_shift/su_mean 0.000
_refine_ls_structure_factor_coef Fsqd
_refine_ls_weighting_details 'calc w=1/[\s^2^(Fo^2^)+(0.1102P)^2^+1.2468P] where P=(Fo^2^+2Fc^2^)/3'
_refine_ls_weighting_scheme calc
_refine_ls_wR_factor_gt 0.1571
_refine_ls_wR_factor_ref 0.1639
_reflns_number_gt 9419
_reflns_number_total 10484
_reflns_threshold_expression >2sigma(I)
_cod_data_source_file c4cc06432a2_3.cif
_cod_data_source_block c
_cod_original_cell_volume 2992.4(5)
_cod_original_sg_symbol_H-M P-1
_cod_database_code 7116570
_cell_oxdiff_length_a 15.302(2)
_cell_oxdiff_length_b 15.3895(11)
_cell_oxdiff_length_c 15.4431(19)
_cell_oxdiff_angle_alpha 71.988(8)
_cell_oxdiff_angle_beta 60.740(13)
_cell_oxdiff_angle_gamma 87.419(8)
_cell_oxdiff_volume 2992.4(5)

loop_
_symmetry_equiv_pos_as_xyz
'x, y, z'
'-x, -y, -z'

loop_
_atom_site_label
_atom_site_type_symbol
_atom_site_fract_x
_atom_site_fract_y
_atom_site_fract_z
_atom_site_U_iso_or_equiv
_atom_site_adp_type
_atom_site_occupancy
_atom_site_symmetry_multiplicity
_atom_site_calc_flag
_atom_site_refinement_flags
_atom_site_disorder_assembly
_atom_site_disorder_group
S1 S 0.61054(3) 0.81319(3) 0.12962(4) 0.03921(15) Uani 1 1 d . . .
S2 S 0.83647(3) 0.76567(3) 0.10338(4) 0.03718(14) Uani 1 1 d . . .
O1 O -0.30049(10) 0.94247(10) 0.34544(12) 0.0447(3) Uani 1 1 d . . .
O2 O -0.32843(11) 1.26666(10) 0.26963(12) 0.0478(4) Uani 1 1 d . . .
O3 O -0.10884(10) 0.10747(9) 0.49441(11) 0.0390(3) Uani 1 1 d . . .
O4 O 0.15239(10) 0.35150(9) 0.36182(12) 0.0449(3) Uani 1 1 d . . .
O5 O 1.12697(10) 0.42623(9) 0.08933(11) 0.0426(3) Uani 1 1 d . . .
O6 O 0.96488(11) 0.44320(10) 0.13456(12) 0.0482(4) Uani 1 1 d . . .
O7 O 1.37005(11) 0.66658(11) -0.04504(14) 0.0566(4) Uani 1 1 d . . .
O8 O 1.34762(11) 0.81636(10) -0.09726(13) 0.0523(4) Uani 1 1 d . . .
N1 N 0.11693(11) 0.77575(10) 0.27159(12) 0.0346(3) Uani 1 1 d . . .
N2 N 1.18157(12) 0.60738(11) 0.01734(12) 0.0376(4) Uani 1 1 d . . .
C1 C 0.04487(13) 0.83991(12) 0.28038(14) 0.0324(4) Uani 1 1 d . . .
C2 C 0.04244(14) 0.90943(12) 0.32273(14) 0.0340(4) Uani 1 1 d . . .
H2 H 0.0881 0.9130 0.3470 0.041 Uiso 1 1 calc R . .
C3 C -0.02604(13) 0.97280(12) 0.32933(14) 0.0336(4) Uani 1 1 d . . .
H3 H -0.0261 1.0195 0.3577 0.040 Uiso 1 1 calc R . .
C4 C -0.09566(13) 0.96959(12) 0.29495(14) 0.0325(4) Uani 1 1 d . . .
C5 C -0.09426(14) 0.89726(12) 0.25599(14) 0.0345(4) Uani 1 1 d . . .
H5 H -0.1417 0.8917 0.2346 0.041 Uiso 1 1 calc R . .
C6 C -0.02524(14) 0.83415(12) 0.24824(14) 0.0336(4) Uani 1 1 d . . .
H6 H -0.0256 0.7867 0.2210 0.040 Uiso 1 1 calc R . .
C7 C -0.15982(14) 1.04552(13) 0.29336(14) 0.0341(4) Uani 1 1 d . . .
C8 C -0.11937(14) 1.13653(13) 0.26571(14) 0.0359(4) Uani 1 1 d . . .
H8 H -0.0521 1.1470 0.2513 0.043 Uiso 1 1 calc R . .
C9 C -0.17173(15) 1.21229(13) 0.25817(15) 0.0390(4) Uani 1 1 d . . .
H9 H -0.1412 1.2726 0.2395 0.047 Uiso 1 1 calc R . .
C10 C -0.26993(15) 1.19710(14) 0.27885(15) 0.0403(4) Uani 1 1 d . . .
C11 C -0.31470(15) 1.10762(14) 0.30830(16) 0.0424(4) Uani 1 1 d . . .
H11 H -0.3823 1.0979 0.3235 0.051 Uiso 1 1 calc R . .
C12 C -0.26058(14) 1.03243(13) 0.31552(15) 0.0377(4) Uani 1 1 d . . .
C13 C -0.28717(18) 1.35946(15) 0.24635(18) 0.0487(5) Uani 1 1 d . . .
H13A H -0.2210 1.3771 0.1805 0.058 Uiso 1 1 calc R . .
H13B H -0.2772 1.3627 0.3040 0.058 Uiso 1 1 calc R . .
C14 C -0.3614(2) 1.42438(17) 0.2346(2) 0.0609(6) Uani 1 1 d . . .
H14A H -0.4281 1.4036 0.2995 0.073 Uiso 1 1 calc R . .
H14B H -0.3692 1.4215 0.1756 0.073 Uiso 1 1 calc R . .
C15 C -0.3270(2) 1.52546(17) 0.2141(2) 0.0681(7) Uani 1 1 d . . .
H15A H -0.2586 1.5447 0.1515 0.082 Uiso 1 1 calc R . .
H15B H -0.3732 1.5654 0.1978 0.082 Uiso 1 1 calc R . .
C16 C -0.3247(3) 1.54122(18) 0.3061(2) 0.0817(9) Uani 1 1 d . . .
H16A H -0.3027 1.6064 0.2875 0.098 Uiso 1 1 calc R . .
H16B H -0.2773 1.5036 0.3215 0.098 Uiso 1 1 calc R . .
H16C H -0.3924 1.5237 0.3683 0.098 Uiso 1 1 calc R . .
C17 C -0.40429(15) 0.92496(15) 0.37429(17) 0.0431(5) Uani 1 1 d . . .
H17A H -0.4145 0.9584 0.3146 0.052 Uiso 1 1 calc R . .
H17B H -0.4490 0.9458 0.4346 0.052 Uiso 1 1 calc R . .
C18 C -0.42831(15) 0.82140(15) 0.40391(17) 0.0455(5) Uani 1 1 d . . .
H18A H -0.4172 0.7893 0.4634 0.055 Uiso 1 1 calc R . .
H18B H -0.3812 0.8017 0.3435 0.055 Uiso 1 1 calc R . .
C19 C -0.53652(15) 0.79262(15) 0.43489(17) 0.0459(5) Uani 1 1 d . . .
H19A H -0.5838 0.8081 0.4985 0.055 Uiso 1 1 calc R . .
H19B H -0.5493 0.8279 0.3775 0.055 Uiso 1 1 calc R . .
C20 C -0.55709(18) 0.69008(17) 0.4567(2) 0.0556(6) Uani 1 1 d . . .
H20A H -0.6275 0.6745 0.4774 0.067 Uiso 1 1 calc R . .
H20B H -0.5448 0.6548 0.5137 0.067 Uiso 1 1 calc R . .
H20C H -0.5122 0.6748 0.3931 0.067 Uiso 1 1 calc R . .
C21 C 0.08656(14) 0.68011(12) 0.29693(14) 0.0326(4) Uani 1 1 d . . .
C22 C -0.00720(14) 0.63717(13) 0.38203(15) 0.0351(4) Uani 1 1 d . . .
H22 H -0.0521 0.6714 0.4233 0.042 Uiso 1 1 calc R . .
C23 C -0.03570(14) 0.54374(13) 0.40716(15) 0.0367(4) Uani 1 1 d . . .
H23 H -0.1003 0.5156 0.4655 0.040(5) Uiso 1 1 calc R . .
C24 C 0.02813(14) 0.49037(12) 0.34898(14) 0.0343(4) Uani 1 1 d . . .
C25 C 0.12247(15) 0.53467(13) 0.26314(15) 0.0369(4) Uani 1 1 d . . .
H25 H 0.1677 0.5004 0.2221 0.044 Uiso 1 1 calc R . .
C26 C 0.15116(14) 0.62793(13) 0.23687(14) 0.0358(4) Uani 1 1 d . . .
H26 H 0.2151 0.6566 0.1777 0.043 Uiso 1 1 calc R . .
C27 C -0.00581(14) 0.39007(13) 0.38034(14) 0.0353(4) Uani 1 1 d . . .
C28 C -0.10403(15) 0.36078(13) 0.40870(16) 0.0385(4) Uani 1 1 d . . .
H28 H -0.1467 0.4060 0.4020 0.046 Uiso 1 1 calc R . .
C29 C -0.14241(15) 0.26794(13) 0.44651(15) 0.0381(4) Uani 1 1 d . . .
H29 H -0.2098 0.2506 0.4652 0.046 Uiso 1 1 calc R . .
C30 C -0.08005(15) 0.20107(12) 0.45631(14) 0.0355(4) Uani 1 1 d . . .
C31 C 0.01976(15) 0.22739(13) 0.42669(15) 0.0370(4) Uani 1 1 d . . .
H31 H 0.0626 0.1819 0.4322 0.044 Uiso 1 1 calc R . .
C32 C 0.05597(14) 0.32050(13) 0.38921(15) 0.0361(4) Uani 1 1 d . . .
C33 C -0.21482(15) 0.07554(13) 0.54874(16) 0.0406(4) Uani 1 1 d . . .
H33A H -0.2395 0.0870 0.4982 0.049 Uiso 1 1 calc R . .
H33B H -0.2535 0.1079 0.5998 0.049 Uiso 1 1 calc R . .
C34 C -0.22745(16) -0.02775(14) 0.60576(17) 0.0448(5) Uani 1 1 d . . .
H34A H -0.1906 -0.0590 0.5530 0.054 Uiso 1 1 calc R . .
H34B H -0.1964 -0.0379 0.6507 0.054 Uiso 1 1 calc R . .
C35 C -0.33699(17) -0.07121(16) 0.67352(19) 0.0525(5) Uani 1 1 d . . .
H35A H -0.3408 -0.1337 0.7199 0.063 Uiso 1 1 calc R . .
H35B H -0.3760 -0.0341 0.7188 0.063 Uiso 1 1 calc R . .
C36 C -0.3847(2) -0.0782(2) 0.6104(3) 0.0750(8) Uani 1 1 d . . .
H36A H -0.4552 -0.1062 0.6581 0.090 Uiso 1 1 calc R . .
H36B H -0.3477 -0.1165 0.5670 0.090 Uiso 1 1 calc R . .
H36C H -0.3822 -0.0165 0.5650 0.090 Uiso 1 1 calc R . .
C37 C 0.21504(17) 0.28607(16) 0.3838(2) 0.0526(5) Uani 1 1 d . B .
H37A H 0.2295 0.2431 0.3435 0.063 Uiso 1 1 calc R . .
H37B H 0.1810 0.2499 0.4596 0.063 Uiso 1 1 calc R . .
C38 C 0.3117(2) 0.3416(2) 0.3509(3) 0.0864(11) Uani 1 1 d . . .
H38A H 0.3609 0.2998 0.3574 0.104 Uiso 1 1 calc R A 1
H38B H 0.3420 0.3819 0.2767 0.104 Uiso 1 1 calc R A 1
C39A C 0.2852(4) 0.4030(4) 0.4262(5) 0.0630(13) Uani 0.570(5) 1 d P B 1
H39A H 0.2356 0.4435 0.4185 0.076 Uiso 0.570(5) 1 calc PR B 1
H39B H 0.2518 0.3611 0.4999 0.076 Uiso 0.570(5) 1 calc PR B 1
C40A C 0.3718(4) 0.4622(4) 0.4081(6) 0.0903(15) Uani 0.570(5) 1 d P B 1
H40A H 0.3457 0.5050 0.4480 0.135 Uiso 0.570(5) 1 calc PR B 1
H40B H 0.4126 0.4971 0.3330 0.135 Uiso 0.570(5) 1 calc PR B 1
H40C H 0.4137 0.4230 0.4313 0.135 Uiso 0.570(5) 1 calc PR B 1
C39B C 0.3217(7) 0.4255(5) 0.3654(7) 0.071(2) Uiso 0.430(5) 1 d P B 2
H39C H 0.3899 0.4602 0.3148 0.086 Uiso 0.430(5) 1 calc PR B 2
H39D H 0.2701 0.4647 0.3604 0.086 Uiso 0.430(5) 1 calc PR B 2
C40B C 0.3030(6) 0.3877(6) 0.4813(8) 0.0903(15) Uani 0.430(5) 1 d P B 2
H40D H 0.2941 0.4388 0.5089 0.135 Uiso 0.430(5) 1 calc PR B 2
H40E H 0.3612 0.3582 0.4811 0.135 Uiso 0.430(5) 1 calc PR B 2
H40F H 0.2421 0.3425 0.5258 0.135 Uiso 0.430(5) 1 calc PR B 2
C41 C 0.21660(13) 0.80563(13) 0.24288(14) 0.0334(4) Uani 1 1 d . . .
C42 C 0.27074(14) 0.74526(13) 0.28194(15) 0.0350(4) Uani 1 1 d . . .
H42 H 0.2393 0.6853 0.3302 0.042 Uiso 1 1 calc R . .
C43 C 0.36959(14) 0.77314(13) 0.25021(15) 0.0364(4) Uani 1 1 d . . .
H43 H 0.4057 0.7310 0.2756 0.044 Uiso 1 1 calc R . .
C44 C 0.41781(13) 0.86215(13) 0.18138(14) 0.0352(4) Uani 1 1 d . . .
C45 C 0.36226(14) 0.92294(13) 0.14502(15) 0.0381(4) Uani 1 1 d . . .
H45 H 0.3925 0.9840 0.0997 0.046 Uiso 1 1 calc R . .
C46 C 0.26387(14) 0.89490(13) 0.17456(15) 0.0369(4) Uani 1 1 d . . .
H46 H 0.2281 0.9366 0.1482 0.044 Uiso 1 1 calc R . .
C47 C 0.52313(14) 0.89245(13) 0.14652(15) 0.0365(4) Uani 1 1 d . . .
C48 C 0.56867(14) 0.97868(14) 0.12125(16) 0.0392(4) Uani 1 1 d . . .
H48 H 0.5339 1.0313 0.1244 0.047 Uiso 1 1 calc R . .
C49 C 0.67288(14) 0.98105(14) 0.09003(15) 0.0395(4) Uani 1 1 d . . .
H49 H 0.7145 1.0354 0.0708 0.047 Uiso 1 1 calc R . .
C50 C 0.70732(14) 0.89735(13) 0.09039(14) 0.0363(4) Uani 1 1 d . . .
C51 C 0.81018(14) 0.87647(13) 0.05884(14) 0.0355(4) Uani 1 1 d . . .
C52 C 0.89780(14) 0.93692(13) -0.00997(15) 0.0375(4) Uani 1 1 d . . .
H52 H 0.8992 1.0005 -0.0432 0.045 Uiso 1 1 calc R . .
C53 C 0.98553(14) 0.89368(13) -0.02570(15) 0.0364(4) Uani 1 1 d . . .
H53 H 1.0519 0.9260 -0.0699 0.044 Uiso 1 1 calc R . .
C54 C 0.96622(14) 0.80073(13) 0.02862(14) 0.0357(4) Uani 1 1 d . . .
C55 C 1.03816(14) 0.73393(13) 0.02714(14) 0.0347(4) Uani 1 1 d . . .
C56 C 1.14000(14) 0.76450(14) -0.01437(15) 0.0376(4) Uani 1 1 d . . .
H56 H 1.1630 0.8285 -0.0405 0.045 Uiso 1 1 calc R . .
C57 C 1.20713(14) 0.69943(13) -0.01672(15) 0.0375(4) Uani 1 1 d . . .
C58 C 1.08367(14) 0.57871(13) 0.05731(14) 0.0366(4) Uani 1 1 d . . .
C59 C 1.01028(14) 0.63781(13) 0.06485(14) 0.0361(4) Uani 1 1 d . . .
H59 H 0.9419 0.6134 0.0952 0.043 Uiso 1 1 calc R . .
C60 C 1.05108(15) 0.47588(13) 0.09803(15) 0.0380(4) Uani 1 1 d . . .
C61 C 1.10144(16) 0.32603(13) 0.13188(16) 0.0412(4) Uani 1 1 d . . .
H61A H 1.0751 0.3050 0.0936 0.049 Uiso 1 1 calc R . .
H61B H 1.0491 0.3067 0.2072 0.049 Uiso 1 1 calc R . .
C62 C 1.19731(17) 0.28513(15) 0.11826(19) 0.0492(5) Uani 1 1 d . . .
H62A H 1.2483 0.3047 0.0425 0.059 Uiso 1 1 calc R . .
H62B H 1.2244 0.3098 0.1537 0.059 Uiso 1 1 calc R . .
C63 C 1.1815(2) 0.18151(17) 0.1622(2) 0.0601(6) Uani 1 1 d . . .
H63A H 1.2458 0.1589 0.1514 0.072 Uiso 1 1 calc R . .
H63B H 1.1564 0.1565 0.1262 0.072 Uiso 1 1 calc R . .
H63C H 1.1322 0.1616 0.2376 0.072 Uiso 1 1 calc R . .
C64 C 1.31538(15) 0.73509(14) -0.05822(17) 0.0431(5) Uani 1 1 d . . .
C65 C 1.47517(19) 0.6961(2) -0.0837(3) 0.0737(8) Uani 1 1 d . D .
H65A H 1.5169 0.6482 -0.1075 0.088 Uiso 1 1 calc R . .
H65B H 1.4991 0.7536 -0.1446 0.088 Uiso 1 1 calc R . .
C66 C 1.4863(3) 0.7113(4) -0.0035(4) 0.1220(15) Uani 1 1 d . . .
H66A H 1.4364 0.7509 0.0291 0.146 Uiso 1 1 calc R C 1
H66B H 1.5549 0.7424 -0.0333 0.146 Uiso 1 1 calc R C 1
C67A C 1.4677(4) 0.6099(4) 0.0856(5) 0.1033(16) Uani 0.701(6) 1 d P D 1
H67A H 1.4747 0.6186 0.1422 0.155 Uiso 0.701(6) 1 calc PR D 1
H67B H 1.5177 0.5714 0.0527 0.155 Uiso 0.701(6) 1 calc PR D 1
H67C H 1.3996 0.5797 0.1145 0.155 Uiso 0.701(6) 1 calc PR D 1
C67B C 1.5149(10) 0.6183(11) -0.0234(11) 0.1033(16) Uani 0.299(6) 1 d P D 2
H67D H 1.5366 0.5822 0.0255 0.155 Uiso 0.299(6) 1 calc PR D 2
H67E H 1.5700 0.6304 -0.0958 0.155 Uiso 0.299(6) 1 calc PR D 2
H67F H 1.4560 0.5838 -0.0124 0.155 Uiso 0.299(6) 1 calc PR D 2

loop_
_atom_site_aniso_label
_atom_site_aniso_U_11
_atom_site_aniso_U_22
_atom_site_aniso_U_33
_atom_site_aniso_U_23
_atom_site_aniso_U_13
_atom_site_aniso_U_12
S1 0.0336(3) 0.0350(3) 0.0507(3) -0.0188(2) -0.0195(2) 0.00357(19)
S2 0.0338(3) 0.0335(3) 0.0429(3) -0.0144(2) -0.0169(2) 0.00153(19)
O1 0.0333(7) 0.0383(8) 0.0631(9) -0.0201(7) -0.0226(7) 0.0042(6)
O2 0.0514(8) 0.0413(8) 0.0583(9) -0.0223(7) -0.0303(7) 0.0161(7)
O3 0.0445(7) 0.0298(7) 0.0466(7) -0.0155(6) -0.0238(6) 0.0039(5)
O4 0.0403(7) 0.0372(8) 0.0607(9) -0.0177(7) -0.0268(7) 0.0060(6)
O5 0.0428(7) 0.0358(7) 0.0531(8) -0.0189(6) -0.0245(7) 0.0063(6)
O6 0.0455(8) 0.0388(8) 0.0615(9) -0.0138(7) -0.0288(7) 0.0002(6)
O7 0.0379(8) 0.0460(9) 0.0780(11) -0.0140(8) -0.0269(8) 0.0056(6)
O8 0.0431(8) 0.0401(9) 0.0741(10) -0.0209(8) -0.0283(8) 0.0024(6)
N1 0.0336(8) 0.0293(8) 0.0456(9) -0.0153(7) -0.0214(7) 0.0035(6)
N2 0.0389(8) 0.0374(9) 0.0383(8) -0.0157(7) -0.0187(7) 0.0041(7)
C1 0.0330(9) 0.0286(9) 0.0354(9) -0.0107(7) -0.0166(8) 0.0021(7)
C2 0.0368(9) 0.0319(9) 0.0390(9) -0.0140(8) -0.0215(8) 0.0010(7)
C3 0.0368(9) 0.0305(9) 0.0364(9) -0.0151(8) -0.0178(8) 0.0017(7)
C4 0.0323(9) 0.0306(9) 0.0345(9) -0.0130(7) -0.0152(7) 0.0031(7)
C5 0.0352(9) 0.0341(10) 0.0393(9) -0.0150(8) -0.0205(8) 0.0034(7)
C6 0.0389(9) 0.0302(9) 0.0391(9) -0.0171(8) -0.0214(8) 0.0040(7)
C7 0.0355(9) 0.0347(10) 0.0352(9) -0.0157(8) -0.0176(8) 0.0063(7)
C8 0.0394(10) 0.0345(10) 0.0363(9) -0.0158(8) -0.0182(8) 0.0044(8)
C9 0.0464(11) 0.0328(10) 0.0402(10) -0.0157(8) -0.0213(9) 0.0050(8)
C10 0.0466(11) 0.0385(11) 0.0394(10) -0.0181(8) -0.0218(9) 0.0128(8)
C11 0.0359(10) 0.0450(12) 0.0490(11) -0.0193(9) -0.0213(9) 0.0086(8)
C12 0.0375(10) 0.0353(10) 0.0414(10) -0.0167(8) -0.0179(8) 0.0041(8)
C13 0.0598(13) 0.0375(11) 0.0510(12) -0.0189(9) -0.0270(11) 0.0113(9)
C14 0.0769(17) 0.0486(14) 0.0675(15) -0.0248(12) -0.0416(14) 0.0242(12)
C15 0.0840(19) 0.0442(14) 0.0683(16) -0.0182(12) -0.0335(15) 0.0193(13)
C16 0.115(2) 0.0421(14) 0.0694(17) -0.0207(13) -0.0308(17) 0.0013(15)
C17 0.0334(10) 0.0475(12) 0.0505(11) -0.0195(9) -0.0206(9) 0.0042(8)
C18 0.0400(11) 0.0463(12) 0.0514(12) -0.0149(10) -0.0239(10) 0.0013(9)
C19 0.0393(11) 0.0510(12) 0.0473(11) -0.0151(10) -0.0216(9) -0.0008(9)
C20 0.0490(12) 0.0557(14) 0.0609(14) -0.0092(11) -0.0315(11) -0.0054(10)
C21 0.0380(9) 0.0305(9) 0.0380(9) -0.0144(8) -0.0238(8) 0.0057(7)
C22 0.0369(9) 0.0321(10) 0.0406(10) -0.0158(8) -0.0204(8) 0.0070(7)
C23 0.0361(9) 0.0341(10) 0.0415(10) -0.0140(8) -0.0196(8) 0.0042(8)
C24 0.0439(10) 0.0301(9) 0.0400(10) -0.0138(8) -0.0280(9) 0.0068(8)
C25 0.0436(10) 0.0364(10) 0.0386(10) -0.0193(8) -0.0226(8) 0.0082(8)
C26 0.0380(9) 0.0362(10) 0.0352(9) -0.0151(8) -0.0176(8) 0.0032(8)
C27 0.0433(10) 0.0328(10) 0.0377(9) -0.0155(8) -0.0238(8) 0.0051(8)
C28 0.0463(11) 0.0335(10) 0.0482(11) -0.0183(9) -0.0304(9) 0.0105(8)
C29 0.0416(10) 0.0366(10) 0.0447(10) -0.0153(8) -0.0268(9) 0.0048(8)
C30 0.0480(11) 0.0282(9) 0.0367(9) -0.0141(8) -0.0239(8) 0.0054(8)
C31 0.0430(10) 0.0335(10) 0.0411(10) -0.0169(8) -0.0237(9) 0.0105(8)
C32 0.0409(10) 0.0357(10) 0.0385(9) -0.0175(8) -0.0219(8) 0.0068(8)
C33 0.0427(10) 0.0364(10) 0.0449(10) -0.0190(9) -0.0204(9) 0.0056(8)
C34 0.0457(11) 0.0371(11) 0.0495(11) -0.0128(9) -0.0230(10) 0.0029(9)
C35 0.0485(12) 0.0415(12) 0.0560(13) -0.0163(10) -0.0175(10) 0.0047(9)
C36 0.0603(16) 0.0625(17) 0.100(2) -0.0033(15) -0.0510(16) -0.0048(13)
C37 0.0455(12) 0.0474(12) 0.0760(15) -0.0323(12) -0.0325(11) 0.0191(10)
C38 0.0514(15) 0.0655(18) 0.161(3) -0.056(2) -0.0577(19) 0.0236(13)
C39A 0.057(3) 0.078(3) 0.081(4) -0.046(3) -0.044(3) 0.011(2)
C40A 0.061(2) 0.105(4) 0.132(4) -0.068(3) -0.051(3) 0.014(2)
C40B 0.061(2) 0.105(4) 0.132(4) -0.068(3) -0.051(3) 0.014(2)
C41 0.0338(9) 0.0337(10) 0.0379(9) -0.0174(8) -0.0186(8) 0.0050(7)
C42 0.0390(10) 0.0299(9) 0.0396(9) -0.0130(8) -0.0212(8) 0.0035(7)
C43 0.0377(10) 0.0359(10) 0.0427(10) -0.0173(8) -0.0230(8) 0.0087(8)
C44 0.0316(9) 0.0379(10) 0.0378(9) -0.0176(8) -0.0157(8) 0.0036(8)
C45 0.0392(10) 0.0341(10) 0.0388(10) -0.0114(8) -0.0179(8) 0.0010(8)
C46 0.0369(10) 0.0337(10) 0.0412(10) -0.0112(8) -0.0211(8) 0.0051(8)
C47 0.0347(9) 0.0394(10) 0.0368(9) -0.0165(8) -0.0167(8) 0.0058(8)
C48 0.0353(9) 0.0370(10) 0.0448(10) -0.0175(9) -0.0174(8) 0.0062(8)
C49 0.0351(10) 0.0379(10) 0.0436(10) -0.0162(9) -0.0162(8) -0.0006(8)
C50 0.0344(9) 0.0386(10) 0.0371(9) -0.0151(8) -0.0169(8) 0.0010(8)
C51 0.0364(9) 0.0360(10) 0.0384(9) -0.0179(8) -0.0184(8) 0.0042(8)
C52 0.0386(10) 0.0326(10) 0.0421(10) -0.0132(8) -0.0201(8) 0.0031(8)
C53 0.0330(9) 0.0370(10) 0.0396(10) -0.0154(8) -0.0166(8) 0.0011(7)
C54 0.0339(9) 0.0399(10) 0.0367(9) -0.0179(8) -0.0169(8) 0.0030(8)
C55 0.0366(9) 0.0373(10) 0.0343(9) -0.0166(8) -0.0179(8) 0.0042(8)
C56 0.0380(10) 0.0376(10) 0.0388(10) -0.0159(8) -0.0184(8) 0.0032(8)
C57 0.0366(10) 0.0394(11) 0.0385(10) -0.0162(8) -0.0182(8) 0.0035(8)
C58 0.0403(10) 0.0375(10) 0.0357(9) -0.0149(8) -0.0201(8) 0.0034(8)
C59 0.0368(9) 0.0373(10) 0.0374(9) -0.0150(8) -0.0191(8) 0.0032(8)
C60 0.0415(10) 0.0383(11) 0.0388(10) -0.0163(8) -0.0212(8) 0.0037(8)
C61 0.0514(11) 0.0336(10) 0.0459(11) -0.0168(9) -0.0274(9) 0.0065(8)
C62 0.0536(12) 0.0442(12) 0.0572(13) -0.0213(10) -0.0310(11) 0.0119(10)
C63 0.0656(15) 0.0565(15) 0.0671(15) -0.0271(12) -0.0364(13) 0.0161(12)
C64 0.0390(10) 0.0410(12) 0.0485(11) -0.0173(9) -0.0198(9) 0.0052(9)
C65 0.0416(13) 0.0610(16) 0.109(2) -0.0226(16) -0.0337(14) 0.0062(11)
C66 0.091(3) 0.149(4) 0.147(4) -0.077(3) -0.058(3) 0.013(3)
C67A 0.081(3) 0.146(5) 0.111(4) -0.047(4) -0.067(3) 0.037(3)
C67B 0.081(3) 0.146(5) 0.111(4) -0.047(4) -0.067(3) 0.037(3)

loop_
_atom_type_symbol
_atom_type_description
_atom_type_scat_dispersion_real
_atom_type_scat_dispersion_imag
_atom_type_scat_source
C C 0.0033 0.0016 'International Tables Vol C Tables 4.2.6.8 and 6.1.1.4'
H H 0.0000 0.0000 'International Tables Vol C Tables 4.2.6.8 and 6.1.1.4'
O O 0.0106 0.0060 'International Tables Vol C Tables 4.2.6.8 and 6.1.1.4'
S S 0.1246 0.1234 'International Tables Vol C Tables 4.2.6.8 and 6.1.1.4'
N N 0.0061 0.0033 'International Tables Vol C Tables 4.2.6.8 and 6.1.1.4'

loop_
_geom_angle_atom_site_label_1
_geom_angle_atom_site_label_2
_geom_angle_atom_site_label_3
_geom_angle
C50 S1 C47 91.77(9)
C51 S2 C54 92.00(9)
C12 O1 C17 118.07(15)
C10 O2 C13 117.24(16)
C30 O3 C33 117.76(15)
C32 O4 C37 119.27(16)
C60 O5 C61 116.67(15)
C64 O7 C65 115.02(18)
C41 N1 C1 120.14(14)
C41 N1 C21 120.06(14)
C1 N1 C21 119.73(14)
C58 N2 C57 115.93(16)
C6 C1 C2 118.73(16)
C6 C1 N1 120.79(15)
C2 C1 N1 120.48(15)
C3 C2 C1 120.52(16)
C3 C2 H2 119.7
C1 C2 H2 119.7
C2 C3 C4 121.62(16)
C2 C3 H3 119.2
C4 C3 H3 119.2
C3 C4 C5 116.93(16)
C3 C4 C7 119.03(15)
C5 C4 C7 123.84(16)
C6 C5 C4 121.68(16)
C6 C5 H5 119.2
C4 C5 H5 119.2
C5 C6 C1 120.46(16)
C5 C6 H6 119.8
C1 C6 H6 119.8
C8 C7 C12 116.41(17)
C8 C7 C4 119.75(16)
C12 C7 C4 123.82(16)
C9 C8 C7 124.06(18)
C9 C8 H8 118.0
C7 C8 H8 118.0
C10 C9 C8 117.98(18)
C10 C9 H9 121.0
C8 C9 H9 121.0
O2 C10 C9 123.75(18)
O2 C10 C11 115.79(18)
C9 C10 C11 120.44(18)
C12 C11 C10 120.54(18)
C12 C11 H11 119.7
C10 C11 H11 119.7
O1 C12 C11 123.54(17)
O1 C12 C7 115.91(16)
C11 C12 C7 120.55(17)
O2 C13 C14 108.04(19)
O2 C13 H13A 110.1
C14 C13 H13A 110.1
O2 C13 H13B 110.1
C14 C13 H13B 110.1
H13A C13 H13B 108.4
C13 C14 C15 112.6(2)
C13 C14 H14A 109.1
C15 C14 H14A 109.1
C13 C14 H14B 109.1
C15 C14 H14B 109.1
H14A C14 H14B 107.8
C16 C15 C14 114.2(2)
C16 C15 H15A 108.7
C14 C15 H15A 108.7
C16 C15 H15B 108.7
C14 C15 H15B 108.7
H15A C15 H15B 107.6
C15 C16 H16A 109.5
C15 C16 H16B 109.5
H16A C16 H16B 109.5
C15 C16 H16C 109.5
H16A C16 H16C 109.5
H16B C16 H16C 109.5
O1 C17 C18 107.05(16)
O1 C17 H17A 110.3
C18 C17 H17A 110.3
O1 C17 H17B 110.3
C18 C17 H17B 110.3
H17A C17 H17B 108.6
C17 C18 C19 112.91(18)
C17 C18 H18A 109.0
C19 C18 H18A 109.0
C17 C18 H18B 109.0
C19 C18 H18B 109.0
H18A C18 H18B 107.8
C20 C19 C18 112.26(19)
C20 C19 H19A 109.2
C18 C19 H19A 109.2
C20 C19 H19B 109.2
C18 C19 H19B 109.2
H19A C19 H19B 107.9
C19 C20 H20A 109.5
C19 C20 H20B 109.5
H20A C20 H20B 109.5
C19 C20 H20C 109.5
H20A C20 H20C 109.5
H20B C20 H20C 109.5
C22 C21 C26 118.65(16)
C22 C21 N1 120.49(16)
C26 C21 N1 120.86(16)
C21 C22 C23 120.19(17)
C21 C22 H22 119.9
C23 C22 H22 119.9
C22 C23 C24 121.97(18)
C22 C23 H23 119.0
C24 C23 H23 119.0
C23 C24 C25 117.21(17)
C23 C24 C27 119.72(17)
C25 C24 C27 123.07(16)
C26 C25 C24 121.23(17)
C26 C25 H25 119.4
C24 C25 H25 119.4
C25 C26 C21 120.73(17)
C25 C26 H26 119.6
C21 C26 H26 119.6
C28 C27 C32 116.68(17)
C28 C27 C24 120.40(17)
C32 C27 C24 122.81(16)
C29 C28 C27 122.97(17)
C29 C28 H28 118.5
C27 C28 H28 118.5
C28 C29 C30 118.83(17)
C28 C29 H29 120.6
C30 C29 H29 120.6
O3 C30 C29 124.80(17)
O3 C30 C31 115.07(16)
C29 C30 C31 120.12(17)
C32 C31 C30 119.77(17)
C32 C31 H31 120.1
C30 C31 H31 120.1
O4 C32 C31 122.98(17)
O4 C32 C27 115.38(16)
C31 C32 C27 121.61(17)
O3 C33 C34 106.69(16)
O3 C33 H33A 110.4
C34 C33 H33A 110.4
O3 C33 H33B 110.4
C34 C33 H33B 110.4
H33A C33 H33B 108.6
C35 C34 C33 113.29(18)
C35 C34 H34A 108.9
C33 C34 H34A 108.9
C35 C34 H34B 108.9
C33 C34 H34B 108.9
H34A C34 H34B 107.7
C36 C35 C34 113.2(2)
C36 C35 H35A 108.9
C34 C35 H35A 108.9
C36 C35 H35B 108.9
C34 C35 H35B 108.9
H35A C35 H35B 107.8
C35 C36 H36A 109.5
C35 C36 H36B 109.5
H36A C36 H36B 109.5
C35 C36 H36C 109.5
H36A C36 H36C 109.5
H36B C36 H36C 109.5
O4 C37 C38 106.3(2)
O4 C37 H37A 110.5
C38 C37 H37A 110.5
O4 C37 H37B 110.5
C38 C37 H37B 110.5
H37A C37 H37B 108.7
C39B C38 C39A 29.2(3)
C39B C38 C37 127.3(4)
C39A C38 C37 108.3(3)
C39B C38 H38A 114.1
C39A C38 H38A 110.0
C37 C38 H38A 110.0
C39B C38 H38B 81.8
C39A C38 H38B 110.0
C37 C38 H38B 110.0
H38A C38 H38B 108.4
C40A C39A C38 116.8(4)
C40A C39A H39A 108.1
C38 C39A H39A 108.1
C40A C39A H39B 108.1
C38 C39A H39B 108.1
H39A C39A H39B 107.3
C39A C40A H40A 109.5
C39A C40A H40B 109.5
H40A C40A H40B 109.5
C39A C40A H40C 109.5
H40A C40A H40C 109.5
H40B C40A H40C 109.5
C40B C39B C38 99.4(6)
C40B C39B H39C 111.9
C38 C39B H39C 111.9
C40B C39B H39D 111.9
C38 C39B H39D 111.9
H39C C39B H39D 109.6
C39B C40B H40D 109.5
C39B C40B H40E 109.5
H40D C40B H40E 109.5
C39B C40B H40F 109.5
H40D C40B H40F 109.5
H40E C40B H40F 109.5
C46 C41 C42 118.60(16)
C46 C41 N1 121.18(16)
C42 C41 N1 120.21(16)
C43 C42 C41 120.16(17)
C43 C42 H42 119.9
C41 C42 H42 119.9
C42 C43 C44 121.67(17)
C42 C43 H43 119.2
C44 C43 H43 119.2
C43 C44 C45 117.82(17)
C43 C44 C47 122.18(17)
C45 C44 C47 119.99(17)
C46 C45 C44 120.89(18)
C46 C45 H45 119.6
C44 C45 H45 119.6
C45 C46 C41 120.81(18)
C45 C46 H46 119.6
C41 C46 H46 119.6
C48 C47 C44 129.68(18)
C48 C47 S1 110.62(14)
C44 C47 S1 119.69(14)
C47 C48 C49 113.28(17)
C47 C48 H48 123.4
C49 C48 H48 123.4
C50 C49 C48 113.35(17)
C50 C49 H49 123.3
C48 C49 H49 123.3
C49 C50 C51 127.52(17)
C49 C50 S1 110.96(14)
C51 C50 S1 121.46(14)
C52 C51 C50 126.87(18)
C52 C51 S2 111.12(14)
C50 C51 S2 121.98(14)
C51 C52 C53 112.51(17)
C51 C52 H52 123.7
C53 C52 H52 123.7
C54 C53 C52 114.07(17)
C54 C53 H53 123.0
C52 C53 H53 123.0
C53 C54 C55 128.85(17)
C53 C54 S2 110.29(14)
C55 C54 S2 120.84(14)
C56 C55 C59 116.81(17)
C56 C55 C54 120.22(17)
C59 C55 C54 122.97(16)
C57 C56 C55 118.96(18)
C57 C56 H56 120.5
C55 C56 H56 120.5
N2 C57 C56 124.67(17)
N2 C57 C64 118.04(17)
C56 C57 C64 117.27(17)
N2 C58 C59 123.94(17)
N2 C58 C60 117.84(17)
C59 C58 C60 118.21(17)
C58 C59 C55 119.67(17)
C58 C59 H59 120.2
C55 C59 H59 120.2
O6 C60 O5 124.24(18)
O6 C60 C58 122.88(18)
O5 C60 C58 112.88(16)
O5 C61 C62 107.14(16)
O5 C61 H61A 110.3
C62 C61 H61A 110.3
O5 C61 H61B 110.3
C62 C61 H61B 110.3
H61A C61 H61B 108.5
C63 C62 C61 113.0(2)
C63 C62 H62A 109.0
C61 C62 H62A 109.0
C63 C62 H62B 109.0
C61 C62 H62B 109.0
H62A C62 H62B 107.8
C62 C63 H63A 109.5
C62 C63 H63B 109.5
H63A C63 H63B 109.5
C62 C63 H63C 109.5
H63A C63 H63C 109.5
H63B C63 H63C 109.5
O8 C64 O7 124.68(18)
O8 C64 C57 123.19(18)
O7 C64 C57 112.13(17)
C66 C65 O7 110.3(3)
C66 C65 H65A 109.6
O7 C65 H65A 109.6
C66 C65 H65B 109.6
O7 C65 H65B 109.6
H65A C65 H65B 108.1
C65 C66 C67B 63.6(5)
C65 C66 C67A 107.9(4)
C67B C66 C67A 52.9(6)
C65 C66 H66A 110.1
C67B C66 H66A 152.0
C67A C66 H66A 110.1
C65 C66 H66B 110.1
C67B C66 H66B 99.0
C67A C66 H66B 110.1
H66A C66 H66B 108.4
C66 C67A H67A 109.5
C66 C67A H67B 109.5
H67A C67A H67B 109.5
C66 C67A H67C 109.5
H67A C67A H67C 109.5
H67B C67A H67C 109.5
C66 C67B H67D 109.5
C66 C67B H67E 109.5
H67D C67B H67E 109.5
C66 C67B H67F 109.5
H67D C67B H67F 109.5
H67E C67B H67F 109.5

loop_
_geom_bond_atom_site_label_1
_geom_bond_atom_site_label_2
_geom_bond_distance
S1 C50 1.7459(19)
S1 C47 1.747(2)
S2 C51 1.740(2)
S2 C54 1.7426(19)
O1 C12 1.381(2)
O1 C17 1.438(2)
O2 C10 1.383(2)
O2 C13 1.452(3)
O3 C30 1.376(2)
O3 C33 1.436(2)
O4 C32 1.383(2)
O4 C37 1.438(3)
O5 C60 1.335(2)
O5 C61 1.463(2)
O6 C60 1.212(2)
O7 C64 1.344(3)
O7 C65 1.452(3)
O8 C64 1.212(2)
N1 C41 1.418(2)
N1 C1 1.431(2)
N1 C21 1.436(2)
N2 C58 1.344(2)
N2 C57 1.351(3)
C1 C6 1.400(2)
C1 C2 1.407(2)
C2 C3 1.387(3)
C2 H2 0.9500
C3 C4 1.412(3)
C3 H3 0.9500
C4 C5 1.415(2)
C4 C7 1.494(3)
C5 C6 1.389(3)
C5 H5 0.9500
C6 H6 0.9500
C7 C8 1.406(3)
C7 C12 1.416(3)
C8 C9 1.392(3)
C8 H8 0.9500
C9 C10 1.390(3)
C9 H9 0.9500
C10 C11 1.402(3)
C11 C12 1.400(3)
C11 H11 0.9500
C13 C14 1.519(3)
C13 H13A 0.9900
C13 H13B 0.9900
C14 C15 1.550(3)
C14 H14A 0.9900
C14 H14B 0.9900
C15 C16 1.531(4)
C15 H15A 0.9900
C15 H15B 0.9900
C16 H16A 0.9800
C16 H16B 0.9800
C16 H16C 0.9800
C17 C18 1.524(3)
C17 H17A 0.9900
C17 H17B 0.9900
C18 C19 1.526(3)
C18 H18A 0.9900
C18 H18B 0.9900
C19 C20 1.521(3)
C19 H19A 0.9900
C19 H19B 0.9900
C20 H20A 0.9800
C20 H20B 0.9800
C20 H20C 0.9800
C21 C22 1.388(3)
C21 C26 1.405(3)
C22 C23 1.398(3)
C22 H22 0.9500
C23 C24 1.401(3)
C23 H23 0.9500
C24 C25 1.402(3)
C24 C27 1.500(3)
C25 C26 1.393(3)
C25 H25 0.9500
C26 H26 0.9500
C27 C28 1.396(3)
C27 C32 1.415(3)
C28 C29 1.397(3)
C28 H28 0.9500
C29 C30 1.396(3)
C29 H29 0.9500
C30 C31 1.401(3)
C31 C32 1.393(3)
C31 H31 0.9500
C33 C34 1.528(3)
C33 H33A 0.9900
C33 H33B 0.9900
C34 C35 1.518(3)
C34 H34A 0.9900
C34 H34B 0.9900
C35 C36 1.504(4)
C35 H35A 0.9900
C35 H35B 0.9900
C36 H36A 0.9800
C36 H36B 0.9800
C36 H36C 0.9800
C37 C38 1.512(3)
C37 H37A 0.9900
C37 H37B 0.9900
C38 C39B 1.404(8)
C38 C39A 1.612(6)
C38 H38A 0.9900
C38 H38B 0.9900
C39A C40A 1.500(7)
C39A H39A 0.9900
C39A H39B 0.9900
C40A H40A 0.9800
C40A H40B 0.9800
C40A H40C 0.9800
C39B C40B 1.580(13)
C39B H39C 0.9900
C39B H39D 0.9900
C40B H40D 0.9800
C40B H40E 0.9800
C40B H40F 0.9800
C41 C46 1.404(3)
C41 C42 1.409(3)
C42 C43 1.384(3)
C42 H42 0.9500
C43 C44 1.405(3)
C43 H43 0.9500
C44 C45 1.408(3)
C44 C47 1.473(3)
C45 C46 1.388(3)
C45 H45 0.9500
C46 H46 0.9500
C47 C48 1.377(3)
C48 C49 1.421(3)
C48 H48 0.9500
C49 C50 1.369(3)
C49 H49 0.9500
C50 C51 1.456(3)
C51 C52 1.379(3)
C52 C53 1.416(3)
C52 H52 0.9500
C53 C54 1.375(3)
C53 H53 0.9500
C54 C55 1.469(3)
C55 C56 1.401(3)
C55 C59 1.411(3)
C56 C57 1.397(3)
C56 H56 0.9500
C57 C64 1.511(3)
C58 C59 1.396(3)
C58 C60 1.516(3)
C59 H59 0.9500
C61 C62 1.513(3)
C61 H61A 0.9900
C61 H61B 0.9900
C62 C63 1.506(3)
C62 H62A 0.9900
C62 H62B 0.9900
C63 H63A 0.9800
C63 H63B 0.9800
C63 H63C 0.9800
C65 C66 1.417(5)
C65 H65A 0.9900
C65 H65B 0.9900
C66 C67B 1.554(15)
C66 C67A 1.654(7)
C66 H66A 0.9900
C66 H66B 0.9900
C67A H67A 0.9800
C67A H67B 0.9800
C67A H67C 0.9800
C67B H67D 0.9800
C67B H67E 0.9800
C67B H67F 0.9800
